data_7050316
loop_
_publ_author_name
'Jingyang Niu'
'Dong-jie Guo'
'Jingping Wang'
'Jun-wei Zhao'

_publ_section_title
;
Controlled assembly of polyoxometalate-based
composite materials containing zero- and one-dimensional structures
;
_journal_name_full 'New J.Chem.(Nouv.J.Chim.)'
_journal_page_first 980
_journal_page_last 987
_journal_paper_doi 10.1039/b401769b
_journal_volume 28
_journal_year 2004
_chemical_formula_sum 'C7 H9 Co N O7'
_chemical_formula_weight 278.08
_space_group_IT_number 2
_symmetry_cell_setting triclinic
_symmetry_space_group_name_Hall '-P 1'
_symmetry_space_group_name_H-M 'P -1'
_atom_sites_solution_hydrogens geom
_atom_sites_solution_primary direct
_atom_sites_solution_secondary difmap
_cell_angle_alpha 75.614(3)
_cell_angle_beta 68.570(4)
_cell_angle_gamma 76.107(4)
_cell_formula_units_Z 2
_cell_length_a 7.1111(12)
_cell_length_b 7.8561(13)
_cell_length_c 9.0310(16)
_cell_measurement_reflns_used ?
_cell_measurement_temperature 293(2)
_cell_measurement_theta_max ?
_cell_measurement_theta_min ?
_cell_volume 448.63(13)
_diffrn_ambient_temperature 293(2)
_diffrn_detector_area_resol_mean ?
_diffrn_measurement_device_type ?
_diffrn_measurement_method ?
_diffrn_radiation_monochromator graphite
_diffrn_radiation_source 'fine-focus sealed tube'
_diffrn_radiation_type MoK\a
_diffrn_radiation_wavelength 0.71073
_diffrn_reflns_av_R_equivalents 0.0249
_diffrn_reflns_av_sigmaI/netI 0.0393
_diffrn_reflns_limit_h_max 8
_diffrn_reflns_limit_h_min -8
_diffrn_reflns_limit_k_max 8
_diffrn_reflns_limit_k_min -9
_diffrn_reflns_limit_l_max 4
_diffrn_reflns_limit_l_min -10
_diffrn_reflns_number 2328
_diffrn_reflns_theta_max 25.18
_diffrn_reflns_theta_min 2.46
_diffrn_standards_decay_% ?
_diffrn_standards_interval_count ?
_diffrn_standards_interval_time ?
_diffrn_standards_number ?
_exptl_absorpt_coefficient_mu 1.936
_exptl_absorpt_correction_T_max 1.0000
_exptl_absorpt_correction_T_min .7033
_exptl_absorpt_correction_type empirical
_exptl_absorpt_process_details 'SADABS (Sheldrick, 1996)'
_exptl_crystal_colour red
_exptl_crystal_density_diffrn 2.059
_exptl_crystal_density_meas ?
_exptl_crystal_density_method 'not measured'
_exptl_crystal_description prism
_exptl_crystal_F_000 282
_exptl_crystal_size_max 0.18
_exptl_crystal_size_mid 0.12
_exptl_crystal_size_min 0.10
_refine_ls_extinction_coef ?
_refine_ls_extinction_method none
_refine_ls_goodness_of_fit_ref 1.022
_refine_ls_hydrogen_treatment mixed
_refine_ls_matrix_type full
_refine_ls_number_parameters 147
_refine_ls_number_reflns 1554
_refine_ls_number_restraints 0
_refine_ls_restrained_S_all 1.022
_refine_ls_R_factor_all 0.1180
_refine_ls_R_factor_gt 0.0889
_refine_ls_shift/su_max 0.061
_refine_ls_shift/su_mean 0.010
_refine_ls_structure_factor_coef Fsqd
_refine_ls_weighting_details
;
calc w=1/[\s^2^(Fo^2^)+(0.1475P)^2^+0.5869P] where
P=(Fo^2^+2Fc^2^)/3
;
_refine_ls_weighting_scheme calc
_refine_ls_wR_factor_gt 0.2229
_refine_ls_wR_factor_ref 0.2615
_reflns_number_gt 1132
_reflns_number_total 1554
_reflns_threshold_expression >2sigma(I)
_cod_database_code 7050316

loop_
_symmetry_equiv_pos_as_xyz
'x, y, z'
'-x, -y, -z'

loop_
_atom_site_label
_atom_site_type_symbol
_atom_site_fract_x
_atom_site_fract_y
_atom_site_fract_z
_atom_site_U_iso_or_equiv
_atom_site_adp_type
_atom_site_occupancy
_atom_site_symmetry_multiplicity
_atom_site_calc_flag
_atom_site_refinement_flags
_atom_site_disorder_assembly
_atom_site_disorder_group
Co Co 1.01715(17) 0.24221(15) 0.28331(14) 0.0586(18) Uani 1 1 d . . .
C1 C 0.7479(13) 0.5978(11) 0.3589(10) 0.056(3) Uani 1 1 d . . .
H1A H 0.8512 0.6064 0.3955 0.068 Uiso 1 1 calc R . .
C2 C 0.5803(13) 0.7250(13) 0.3809(11) 0.062(3) Uani 1 1 d . . .
H2A H 0.5684 0.8174 0.4329 0.074 Uiso 1 1 calc R . .
C3 C 0.4239(13) 0.7167(11) 0.3245(10) 0.055(3) Uani 1 1 d . . .
C4 C 0.4409(13) 0.5716(11) 0.2570(10) 0.055(3) Uani 1 1 d . . .
C5 C 0.6203(13) 0.4491(11) 0.2396(11) 0.058(3) Uani 1 1 d . . .
H5A H 0.6354 0.3527 0.1914 0.070 Uiso 1 1 calc R . .
C6 C 0.2292(13) 0.8575(10) 0.3562(10) 0.053(2) Uani 1 1 d . . .
C7 C 0.2743(12) 0.5365(11) 0.2080(10) 0.053(2) Uani 1 1 d . . .
N1 N 0.7743(10) 0.4604(9) 0.2878(8) 0.050(2) Uani 1 1 d . . .
O1 O 0.2525(9) 1.0097(8) 0.2806(7) 0.057(2) Uani 1 1 d . . .
O2 O 0.0657(8) 0.8021(8) 0.4515(7) 0.054(2) Uani 1 1 d . . .
O3 O 0.1918(9) 0.6594(8) 0.1244(8) 0.063(2) Uani 1 1 d . . .
O4 O 0.2305(9) 0.3847(8) 0.2622(8) 0.061(2) Uani 1 1 d . . .
O5 O 1.0943(9) 0.2523(9) 0.0359(7) 0.063(2) Uani 1 1 d . . .
H5B H 0.9900 0.2812 0.0104 0.094 Uiso 1 1 calc R . .
O6 O 0.8073(9) 0.0688(8) 0.3319(8) 0.059(2) Uani 1 1 d . . .
H6A H 0.8517 -0.0311 0.3725 0.089 Uiso 1 1 calc R . .
O7 O 0.6657(9) 0.0488(8) 0.0908(8) 0.064(2) Uani 1 1 d . . .
